data_4026395
loop_
_publ_author_name
'Roderick W. Bates'
'S. Sridhar'

_publ_section_title
;
 Synthesis of the Stenine Ring System from Pyrrole
;
_journal_name_full 'Journal of Organic Chemistry'
_journal_page_first 5026
_journal_page_last 5035
_journal_paper_doi 10.1021/jo200699k
_journal_volume 76
_journal_year 2011
_chemical_absolute_configuration unk
_chemical_formula_moiety 'C30 H36 N2 O4'
_chemical_formula_sum 'C30 H36 N2 O4'
_chemical_formula_weight 488.61
_chemical_name_systematic
; 
 ? 
;
_space_group_IT_number 19
_symmetry_cell_setting orthorhombic
_symmetry_space_group_name_Hall 'P 2ac 2ab'
_symmetry_space_group_name_H-M 'P 21 21 21'
_atom_sites_solution_hydrogens geom
_atom_sites_solution_primary direct
_atom_sites_solution_secondary difmap
_audit_creation_method SHELXL-97
_cell_angle_alpha 90.00
_cell_angle_beta 90.00
_cell_angle_gamma 90.00
_cell_formula_units_Z 4
_cell_length_a 8.5162(3)
_cell_length_b 16.3427(6)
_cell_length_c 17.5249(5)
_cell_measurement_reflns_used 4927
_cell_measurement_temperature 103(2)
_cell_measurement_theta_max 30.43
_cell_measurement_theta_min 2.32
_cell_volume 2439.08(14)
_computing_cell_refinement 'Bruker SAINT'
_computing_data_collection 'Bruker APEX2'
_computing_data_reduction 'Bruker SAINT'
_computing_molecular_graphics 'Bruker SHELXTL'
_computing_publication_material 'Bruker SHELXTL'
_computing_structure_refinement 'SHELXL-97 (Sheldrick, 2008)'
_computing_structure_solution 'SHELXS-97 (Sheldrick, 2008)'
_diffrn_ambient_temperature 103(2)
_diffrn_measured_fraction_theta_full 0.996
_diffrn_measured_fraction_theta_max 0.996
_diffrn_measurement_device_type 'Bruker APEX-II CCD'
_diffrn_measurement_method '\f and \w scans'
_diffrn_radiation_monochromator graphite
_diffrn_radiation_source 'fine-focus sealed tube'
_diffrn_radiation_type MoK\a
_diffrn_radiation_wavelength 0.71073
_diffrn_reflns_av_R_equivalents 0.0454
_diffrn_reflns_av_sigmaI/netI 0.0361
_diffrn_reflns_limit_h_max 12
_diffrn_reflns_limit_h_min -9
_diffrn_reflns_limit_k_max 23
_diffrn_reflns_limit_k_min -23
_diffrn_reflns_limit_l_max 25
_diffrn_reflns_limit_l_min -12
_diffrn_reflns_number 21929
_diffrn_reflns_theta_full 30.85
_diffrn_reflns_theta_max 30.85
_diffrn_reflns_theta_min 1.70
_exptl_absorpt_coefficient_mu 0.088
_exptl_absorpt_correction_T_max 0.9749
_exptl_absorpt_correction_T_min 0.9724
_exptl_absorpt_correction_type multi-scan
_exptl_absorpt_process_details sadabs
_exptl_crystal_colour colourless
_exptl_crystal_density_diffrn 1.331
_exptl_crystal_description block
_exptl_crystal_F_000 1048
_exptl_crystal_size_max 0.32
_exptl_crystal_size_mid 0.30
_exptl_crystal_size_min 0.29
_refine_diff_density_max 0.429
_refine_diff_density_min -0.268
_refine_diff_density_rms 0.057
_refine_ls_extinction_method none
_refine_ls_goodness_of_fit_ref 0.946
_refine_ls_hydrogen_treatment constr
_refine_ls_matrix_type full
_refine_ls_number_parameters 337
_refine_ls_number_reflns 4283
_refine_ls_number_restraints 20
_refine_ls_restrained_S_all 0.945
_refine_ls_R_factor_all 0.0519
_refine_ls_R_factor_gt 0.0434
_refine_ls_shift/su_max 0.001
_refine_ls_shift/su_mean 0.000
_refine_ls_structure_factor_coef Fsqd
_refine_ls_weighting_details 'calc w=1/[\s^2^(Fo^2^)+(0.0701P)^2^+0.9253P] where P=(Fo^2^+2Fc^2^)/3'
_refine_ls_weighting_scheme calc
_refine_ls_wR_factor_gt 0.1113
_refine_ls_wR_factor_ref 0.1176
_reflns_number_gt 3731
_reflns_number_total 4283
_reflns_threshold_expression >2sigma(I)
_cod_data_source_file jo200699k_si_005.cif
_cod_data_source_block rb54s
_cod_database_code 4026395

loop_
_symmetry_equiv_pos_as_xyz
'x, y, z'
'x+1/2, -y+1/2, -z'
'-x, y+1/2, -z+1/2'
'-x+1/2, -y, z+1/2'

loop_
_atom_site_label
_atom_site_type_symbol
_atom_site_fract_x
_atom_site_fract_y
_atom_site_fract_z
_atom_site_U_iso_or_equiv
_atom_site_adp_type
_atom_site_occupancy
_atom_site_symmetry_multiplicity
_atom_site_calc_flag
_atom_site_refinement_flags
_atom_site_disorder_assembly
_atom_site_disorder_group
C1 C 0.4294(2) 0.29348(13) 0.22740(11) 0.0177(4) Uani 1 1 d . . .
C2 C 0.5088(2) 0.37449(12) 0.23994(10) 0.0145(3) Uani 1 1 d . . .
H2 H 0.4956 0.3870 0.2954 0.017 Uiso 1 1 calc R . .
C3 C 0.4289(2) 0.44412(13) 0.19762(12) 0.0193(4) Uani 1 1 d . . .
H3A H 0.4566 0.4415 0.1434 0.029 Uiso 1 1 calc R . .
H3B H 0.4638 0.4965 0.2189 0.029 Uiso 1 1 calc R . .
H3C H 0.3149 0.4392 0.2033 0.029 Uiso 1 1 calc R . .
C4 C 0.6863(2) 0.35425(11) 0.22912(10) 0.0128(3) Uani 1 1 d . . .
C5 C 0.6849(2) 0.26550(12) 0.26240(11) 0.0176(4) Uani 1 1 d . . .
H5 H 0.6938 0.2688 0.3192 0.021 Uiso 1 1 calc R . .
C6 C 0.8009(3) 0.20269(13) 0.23340(12) 0.0225(4) Uani 1 1 d . . .
H6A H 0.7756 0.1491 0.2566 0.027 Uiso 1 1 calc R . .
H6B H 0.9074 0.2183 0.2507 0.027 Uiso 1 1 calc R . .
C7 C 0.8028(3) 0.19308(12) 0.14582(12) 0.0198(4) Uani 1 1 d . . .
H7 H 0.9110 0.1755 0.1310 0.024 Uiso 1 1 calc R . .
C8 C 0.6877(3) 0.12713(13) 0.11656(13) 0.0244(4) Uani 1 1 d . . .
H8A H 0.6901 0.0800 0.1521 0.029 Uiso 1 1 calc R . .
H8B H 0.5800 0.1499 0.1173 0.029 Uiso 1 1 calc R . .
C9 C 0.7236(3) 0.09643(13) 0.03595(14) 0.0279(5) Uani 1 1 d . . .
H9A H 0.8318 0.0742 0.0356 0.034 Uiso 1 1 calc R . .
H9B H 0.6514 0.0506 0.0244 0.034 Uiso 1 1 calc R . .
C10 C 0.8302(3) 0.22784(14) -0.02431(12) 0.0229(4) Uani 1 1 d . . .
H10A H 0.9348 0.2041 -0.0135 0.028 Uiso 1 1 calc R . .
H10B H 0.8357 0.2550 -0.0747 0.028 Uiso 1 1 calc R . .
C11 C 0.7746(2) 0.27520(12) 0.11057(10) 0.0150(3) Uani 1 1 d . . .
C12 C 0.7285(2) 0.34765(11) 0.14513(10) 0.0128(3) Uani 1 1 d . . .
C13 C 0.7225(2) 0.40793(12) 0.08574(10) 0.0153(3) Uani 1 1 d . . .
H13 H 0.6958 0.4640 0.0917 0.018 Uiso 1 1 calc R . .
C14 C 0.7625(2) 0.36977(12) 0.01888(11) 0.0167(4) Uani 1 1 d . . .
H14 H 0.7676 0.3950 -0.0299 0.020 Uiso 1 1 calc R . .
C15 C 0.9408(2) 0.50887(13) 0.19383(11) 0.0176(4) Uani 1 1 d . . .
C16 C 0.7949(2) 0.50261(12) 0.24258(10) 0.0151(3) Uani 1 1 d . . .
H16 H 0.7008 0.5077 0.2088 0.018 Uiso 1 1 calc R . .
C17 C 0.7942(3) 0.57407(13) 0.29951(12) 0.0229(4) Uani 1 1 d . . .
H17A H 0.8782 0.5662 0.3370 0.034 Uiso 1 1 calc R . .
H17B H 0.6927 0.5761 0.3258 0.034 Uiso 1 1 calc R . .
H17C H 0.8114 0.6255 0.2721 0.034 Uiso 1 1 calc R . .
C18 C 0.7989(2) 0.41376(12) 0.27621(10) 0.0128(3) Uani 1 1 d . . .
C19 C 0.9732(2) 0.38856(13) 0.26141(11) 0.0164(4) Uani 1 1 d . . .
H19 H 0.9763 0.3309 0.2424 0.020 Uiso 1 1 calc R . .
C20 C 1.0822(2) 0.39690(13) 0.32922(11) 0.0187(4) Uani 1 1 d . . .
H20A H 1.0928 0.4557 0.3418 0.022 Uiso 1 1 calc R . .
H20B H 1.1873 0.3766 0.3143 0.022 Uiso 1 1 calc R . .
C21 C 1.0294(2) 0.35104(13) 0.40137(11) 0.0167(4) Uani 1 1 d . A .
H21 H 1.0332 0.2907 0.3919 0.020 Uiso 1 1 calc R . .
C22 C 1.1471(3) 0.37347(14) 0.46416(12) 0.0225(4) Uani 1 1 d . A .
H22A H 1.2537 0.3617 0.4446 0.027 Uiso 1 1 calc R . .
H22B H 1.1406 0.4333 0.4724 0.027 Uiso 1 1 calc R . .
C23 C 1.1312(3) 0.33214(15) 0.54159(12) 0.0264(5) Uani 1 1 d DU . .
H23A H 1.1179 0.2725 0.5341 0.032 Uiso 0.922(6) 1 calc PR A 1
H23B H 1.2288 0.3409 0.5712 0.032 Uiso 0.922(6) 1 calc PR A 1
H23C H 1.1426 0.3746 0.5815 0.032 Uiso 0.078(6) 1 d PR A 2
H23D H 1.2204 0.2938 0.5475 0.032 Uiso 0.078(6) 1 d PR A 2
C24 C 0.9932(3) 0.36489(15) 0.58649(12) 0.0249(6) Uani 0.922(6) 1 d PDU A 1
H24A H 0.9983 0.4254 0.5867 0.030 Uiso 0.922(6) 1 calc PR A 1
H24B H 1.0025 0.3461 0.6400 0.030 Uiso 0.922(6) 1 calc PR A 1
C24A C 0.9770(14) 0.2846(12) 0.5577(15) 0.025(5) Uani 0.078(6) 1 d PDU A 2
H24C H 0.9649 0.2407 0.5192 0.030 Uiso 0.078(6) 1 calc PR A 2
H24D H 0.9844 0.2583 0.6085 0.030 Uiso 0.078(6) 1 calc PR A 2
C25 C 0.8346(3) 0.33881(15) 0.55574(12) 0.0251(5) Uani 1 1 d DU . .
H25A H 0.8364 0.2789 0.5472 0.030 Uiso 0.922(6) 1 calc PR A 1
H25B H 0.7540 0.3501 0.5951 0.030 Uiso 0.922(6) 1 calc PR A 1
H25C H 0.7441 0.3057 0.5732 0.030 Uiso 0.078(6) 1 d PR A 2
H25D H 0.8506 0.3824 0.5942 0.030 Uiso 0.078(6) 1 d PR A 2
C26 C 0.8628(2) 0.37684(12) 0.41498(10) 0.0160(4) Uani 1 1 d . . .
C27 C 0.7636(2) 0.41088(12) 0.36103(10) 0.0146(3) Uani 1 1 d . A .
C28 C 0.6243(3) 0.43582(13) 0.40058(11) 0.0171(4) Uani 1 1 d . . .
H28 H 0.5358 0.4623 0.3788 0.020 Uiso 1 1 calc R A .
C29 C 0.6425(3) 0.41437(13) 0.47589(11) 0.0188(4) Uani 1 1 d . A .
H29 H 0.5675 0.4229 0.5152 0.023 Uiso 1 1 calc R . .
C30 C 0.7102(3) 0.15921(14) -0.02803(13) 0.0255(5) Uani 1 1 d . . .
H30A H 0.7216 0.1306 -0.0775 0.031 Uiso 1 1 calc R . .
H30B H 0.6037 0.1835 -0.0266 0.031 Uiso 1 1 calc R . .
N1 N 0.7938(2) 0.28924(10) 0.03399(9) 0.0165(3) Uani 1 1 d . . .
N2 N 0.7871(2) 0.37870(11) 0.48490(9) 0.0177(3) Uani 1 1 d . A .
O1 O 0.52961(19) 0.23241(9) 0.24281(8) 0.0195(3) Uani 1 1 d . . .
O2 O 0.29503(19) 0.28033(10) 0.20966(9) 0.0252(3) Uani 1 1 d . . .
O3 O 1.03261(18) 0.44300(10) 0.20218(8) 0.0211(3) Uani 1 1 d . . .
O4 O 0.9783(2) 0.56501(10) 0.15274(8) 0.0244(3) Uani 1 1 d . . .

loop_
_atom_site_aniso_label
_atom_site_aniso_U_11
_atom_site_aniso_U_22
_atom_site_aniso_U_33
_atom_site_aniso_U_23
_atom_site_aniso_U_13
_atom_site_aniso_U_12
C1 0.0203(9) 0.0213(9) 0.0116(7) -0.0020(7) 0.0039(7) -0.0050(8)
C2 0.0139(8) 0.0191(8) 0.0104(7) -0.0024(6) 0.0013(6) -0.0021(7)
C3 0.0124(8) 0.0220(10) 0.0234(9) 0.0015(8) -0.0002(8) 0.0002(8)
C4 0.0142(8) 0.0149(8) 0.0095(7) 0.0006(6) -0.0002(6) -0.0006(7)
C5 0.0219(10) 0.0179(8) 0.0132(8) 0.0034(6) 0.0002(7) -0.0025(8)
C6 0.0287(11) 0.0171(9) 0.0218(9) 0.0049(7) -0.0038(9) 0.0035(8)
C7 0.0211(10) 0.0157(9) 0.0226(9) 0.0011(7) 0.0024(8) 0.0047(8)
C8 0.0285(11) 0.0154(9) 0.0293(10) -0.0015(8) 0.0059(9) -0.0004(9)
C9 0.0302(11) 0.0194(9) 0.0342(11) -0.0098(8) 0.0080(10) -0.0016(10)
C10 0.0235(10) 0.0257(10) 0.0196(9) -0.0097(8) 0.0106(8) -0.0007(9)
C11 0.0143(8) 0.0171(8) 0.0136(7) -0.0009(6) 0.0012(7) 0.0001(7)
C12 0.0134(8) 0.0158(8) 0.0093(7) 0.0009(6) 0.0005(6) 0.0000(7)
C13 0.0168(8) 0.0166(8) 0.0125(7) 0.0015(6) 0.0011(7) 0.0007(8)
C14 0.0182(9) 0.0206(9) 0.0114(7) 0.0012(7) 0.0027(7) -0.0009(8)
C15 0.0161(9) 0.0235(10) 0.0133(8) 0.0004(7) -0.0037(7) -0.0046(8)
C16 0.0139(8) 0.0175(8) 0.0139(8) 0.0011(6) -0.0016(7) -0.0016(7)
C17 0.0299(11) 0.0191(9) 0.0197(9) -0.0028(7) 0.0011(9) -0.0036(9)
C18 0.0115(8) 0.0176(8) 0.0092(7) 0.0000(6) -0.0001(6) 0.0004(7)
C19 0.0128(8) 0.0224(9) 0.0140(8) 0.0017(7) 0.0015(7) 0.0004(7)
C20 0.0120(8) 0.0261(10) 0.0180(8) 0.0036(8) -0.0014(7) 0.0011(8)
C21 0.0175(9) 0.0175(8) 0.0150(8) 0.0014(7) -0.0016(7) 0.0017(8)
C22 0.0235(10) 0.0227(10) 0.0214(9) 0.0047(8) -0.0106(8) 0.0006(9)
C23 0.0318(12) 0.0309(11) 0.0164(9) 0.0015(8) -0.0086(9) 0.0088(10)
C24 0.0390(15) 0.0235(12) 0.0122(9) -0.0013(8) -0.0059(9) 0.0087(11)
C24A 0.043(7) 0.017(8) 0.014(8) 0.006(6) -0.001(7) 0.003(6)
C25 0.0349(13) 0.0278(11) 0.0126(8) 0.0050(8) 0.0015(8) 0.0000(10)
C26 0.0176(9) 0.0184(9) 0.0119(7) -0.0007(7) 0.0001(7) -0.0022(8)
C27 0.0152(8) 0.0172(8) 0.0113(7) -0.0018(6) -0.0004(7) -0.0002(7)
C28 0.0170(9) 0.0208(9) 0.0134(8) -0.0033(7) 0.0008(7) 0.0000(8)
C29 0.0197(9) 0.0247(10) 0.0119(8) -0.0041(7) 0.0029(7) 0.0002(8)
C30 0.0239(10) 0.0279(11) 0.0247(10) -0.0117(8) 0.0058(9) -0.0020(9)
N1 0.0175(8) 0.0194(8) 0.0127(7) -0.0036(6) 0.0031(6) -0.0001(7)
N2 0.0218(8) 0.0208(8) 0.0105(7) -0.0004(6) -0.0003(6) -0.0002(7)
O1 0.0226(7) 0.0177(7) 0.0182(6) 0.0016(5) 0.0035(6) -0.0047(6)
O2 0.0205(7) 0.0297(8) 0.0254(7) -0.0069(6) 0.0014(6) -0.0093(7)
O3 0.0152(7) 0.0326(8) 0.0154(6) 0.0054(6) 0.0031(6) 0.0003(6)
O4 0.0250(8) 0.0304(8) 0.0178(7) 0.0062(6) -0.0021(6) -0.0086(7)

loop_
_atom_type_symbol
_atom_type_description
_atom_type_scat_dispersion_real
_atom_type_scat_dispersion_imag
_atom_type_scat_source
C C 0.0033 0.0000 'International Tables Vol C Tables 4.2.6.8 and 6.1.1.4'
H H 0.0000 0.0000 'International Tables Vol C Tables 4.2.6.8 and 6.1.1.4'
N N 0.0061 0.0000 'International Tables Vol C Tables 4.2.6.8 and 6.1.1.4'
O O 0.0106 0.0000 'International Tables Vol C Tables 4.2.6.8 and 6.1.1.4'

loop_
_geom_angle_atom_site_label_1
_geom_angle_atom_site_label_2
_geom_angle_atom_site_label_3
_geom_angle
O2 C1 O1 121.6(2)
O2 C1 C2 128.5(2)
O1 C1 C2 109.89(17)
C1 C2 C3 112.78(16)
C1 C2 C4 103.39(16)
C3 C2 C4 122.26(16)
C1 C2 H2 105.7
C3 C2 H2 105.7
C4 C2 H2 105.7
C2 C3 H3A 109.5
C2 C3 H3B 109.5
H3A C3 H3B 109.5
C2 C3 H3C 109.5
H3A C3 H3C 109.5
H3B C3 H3C 109.5
C12 C4 C2 111.22(15)
C12 C4 C5 107.31(15)
C2 C4 C5 98.26(15)
C12 C4 C18 113.73(15)
C2 C4 C18 112.99(15)
C5 C4 C18 112.17(15)
O1 C5 C6 105.04(16)
O1 C5 C4 105.16(15)
C6 C5 C4 119.93(17)
O1 C5 H5 108.7
C6 C5 H5 108.7
C4 C5 H5 108.7
C5 C6 C7 114.21(17)
C5 C6 H6A 108.7
C7 C6 H6A 108.7
C5 C6 H6B 108.7
C7 C6 H6B 108.7
H6A C6 H6B 107.6
C11 C7 C6 108.52(16)
C11 C7 C8 112.76(18)
C6 C7 C8 113.25(18)
C11 C7 H7 107.3
C6 C7 H7 107.3
C8 C7 H7 107.3
C9 C8 C7 114.12(19)
C9 C8 H8A 108.7
C7 C8 H8A 108.7
C9 C8 H8B 108.7
C7 C8 H8B 108.7
H8A C8 H8B 107.6
C30 C9 C8 116.33(18)
C30 C9 H9A 108.2
C8 C9 H9A 108.2
C30 C9 H9B 108.2
C8 C9 H9B 108.2
H9A C9 H9B 107.4
N1 C10 C30 113.15(17)
N1 C10 H10A 108.9
C30 C10 H10A 108.9
N1 C10 H10B 108.9
C30 C10 H10B 108.9
H10A C10 H10B 107.8
N1 C11 C12 108.56(16)
N1 C11 C7 122.33(17)
C12 C11 C7 129.10(17)
C11 C12 C13 106.23(15)
C11 C12 C4 123.42(16)
C13 C12 C4 130.26(17)
C14 C13 C12 107.41(17)
C14 C13 H13 126.3
C12 C13 H13 126.3
N1 C14 C13 108.70(16)
N1 C14 H14 125.7
C13 C14 H14 125.7
O4 C15 O3 121.41(19)
O4 C15 C16 127.2(2)
O3 C15 C16 111.35(17)
C15 C16 C17 108.58(17)
C15 C16 C18 104.89(16)
C17 C16 C18 117.40(15)
C15 C16 H16 108.6
C17 C16 H16 108.6
C18 C16 H16 108.6
C16 C17 H17A 109.5
C16 C17 H17B 109.5
H17A C17 H17B 109.5
C16 C17 H17C 109.5
H17A C17 H17C 109.5
H17B C17 H17C 109.5
C27 C18 C19 110.06(15)
C27 C18 C16 113.12(15)
C19 C18 C16 101.71(15)
C27 C18 C4 111.63(15)
C19 C18 C4 108.93(15)
C16 C18 C4 110.91(14)
O3 C19 C20 106.91(16)
O3 C19 C18 106.70(15)
C20 C19 C18 115.37(15)
O3 C19 H19 109.2
C20 C19 H19 109.2
C18 C19 H19 109.2
C19 C20 C21 115.00(17)
C19 C20 H20A 108.5
C21 C20 H20A 108.5
C19 C20 H20B 108.5
C21 C20 H20B 108.5
H20A C20 H20B 107.5
C26 C21 C22 115.93(17)
C26 C21 C20 105.69(16)
C22 C21 C20 106.44(17)
C26 C21 H21 109.5
C22 C21 H21 109.5
C20 C21 H21 109.5
C23 C22 C21 118.4(2)
C23 C22 H22A 107.7
C21 C22 H22A 107.7
C23 C22 H22B 107.7
C21 C22 H22B 107.7
H22A C22 H22B 107.1
C24 C23 C22 112.07(19)
C24 C23 C24A 54.9(8)
C22 C23 C24A 117.4(9)
C24 C23 H23A 109.2
C22 C23 H23A 109.2
C24A C23 H23A 55.5
C24 C23 H23B 109.2
C22 C23 H23B 109.2
C24A C23 H23B 133.4
H23A C23 H23B 107.9
C24 C23 H23C 57.4
C22 C23 H23C 108.0
C24A C23 H23C 107.8
H23A C23 H23C 142.7
H23B C23 H23C 56.4
C24 C23 H23D 140.0
C22 C23 H23D 107.8
C24A C23 H23D 108.2
H23A C23 H23D 58.5
H23B C23 H23D 52.6
H23C C23 H23D 107.2
C23 C24 C25 114.10(19)
C23 C24 H23C 40.4
C25 C24 H23C 153.2
C23 C24 H24A 108.7
C25 C24 H24A 108.7
H23C C24 H24A 80.4
C23 C24 H24B 108.7
C25 C24 H24B 108.7
H23C C24 H24B 91.4
H24A C24 H24B 107.6
C23 C24 H25D 152.7
C25 C24 H25D 40.5
H23C C24 H25D 159.6
H24A C24 H25D 79.3
H24B C24 H25D 92.6
C25 C24A C23 112.5(12)
C25 C24A H24C 109.1
C23 C24A H24C 109.1
C25 C24A H24D 109.1
C23 C24A H24D 109.1
H24C C24A H24D 107.8
N2 C25 C24A 120.4(9)
N2 C25 C24 115.07(19)
C24A C25 C24 55.8(8)
N2 C25 H25A 108.5
C24A C25 H25A 53.7
C24 C25 H25A 108.5
N2 C25 H25B 108.5
C24A C25 H25B 130.8
C24 C25 H25B 108.5
H25A C25 H25B 107.5
N2 C25 H25C 107.0
C24A C25 H25C 107.3
C24 C25 H25C 137.5
H25A C25 H25C 61.2
H25B C25 H25C 49.3
N2 C25 H25D 107.3
C24A C25 H25D 107.3
C24 C25 H25D 55.4
H25A C25 H25D 144.2
H25B C25 H25D 59.1
H25C C25 H25D 106.8
C27 C26 N2 108.14(18)
C27 C26 C21 125.58(17)
N2 C26 C21 125.97(17)
C26 C27 C28 106.80(17)
C26 C27 C18 124.08(18)
C28 C27 C18 128.99(17)
C29 C28 C27 107.37(18)
C29 C28 H28 126.3
C27 C28 H28 126.3
N2 C29 C28 108.68(18)
N2 C29 H29 125.7
C28 C29 H29 125.7
C10 C30 C9 114.5(2)
C10 C30 H30A 108.6
C9 C30 H30A 108.6
C10 C30 H30B 108.6
C9 C30 H30B 108.6
H30A C30 H30B 107.6
C14 N1 C11 109.09(16)
C14 N1 C10 124.39(16)
C11 N1 C10 126.37(17)
C29 N2 C26 108.99(16)
C29 N2 C25 122.45(17)
C26 N2 C25 127.88(18)
C1 O1 C5 110.23(15)
C15 O3 C19 111.45(16)

loop_
_geom_bond_atom_site_label_1
_geom_bond_atom_site_label_2
_geom_bond_distance
C1 O2 1.206(3)
C1 O1 1.340(3)
C1 C2 1.503(3)
C2 C3 1.519(3)
C2 C4 1.559(3)
C2 H2 1.0000
C3 H3A 0.9800
C3 H3B 0.9800
C3 H3C 0.9800
C4 C12 1.519(2)
C4 C5 1.563(3)
C4 C18 1.596(3)
C5 O1 1.469(3)
C5 C6 1.513(3)
C5 H5 1.0000
C6 C7 1.543(3)
C6 H6A 0.9900
C6 H6B 0.9900
C7 C11 1.497(3)
C7 C8 1.544(3)
C7 H7 1.0000
C8 C9 1.530(3)
C8 H8A 0.9900
C8 H8B 0.9900
C9 C30 1.524(3)
C9 H9A 0.9900
C9 H9B 0.9900
C10 N1 1.465(2)
C10 C30 1.519(3)
C10 H10A 0.9900
C10 H10B 0.9900
C11 N1 1.371(2)
C11 C12 1.387(3)
C12 C13 1.434(2)
C13 C14 1.370(3)
C13 H13 0.9500
C14 N1 1.369(3)
C14 H14 0.9500
C15 O4 1.209(2)
C15 O3 1.338(3)
C15 C16 1.512(3)
C16 C17 1.536(3)
C16 C18 1.567(3)
C16 H16 1.0000
C17 H17A 0.9800
C17 H17B 0.9800
C17 H17C 0.9800
C18 C27 1.517(2)
C18 C19 1.561(3)
C19 O3 1.458(2)
C19 C20 1.514(3)
C19 H19 1.0000
C20 C21 1.537(3)
C20 H20A 0.9900
C20 H20B 0.9900
C21 C26 1.500(3)
C21 C22 1.532(3)
C21 H21 1.0000
C22 C23 1.522(3)
C22 H22A 0.9900
C22 H22B 0.9900
C23 C24 1.512(3)
C23 C24A 1.552(15)
C23 H23A 0.9900
C23 H23B 0.9900
C23 H23C 0.9900
C23 H23D 0.9900
C24 C25 1.516(4)
C24 H23C 1.2854
C24 H24A 0.9900
C24 H24B 0.9900
C24 H25D 1.2548
C24A C25 1.503(14)
C24A H24C 0.9900
C24A H24D 0.9900
C25 N2 1.459(3)
C25 H25A 0.9900
C25 H25B 0.9900
C25 H25C 0.9900
C25 H25D 0.9900
C26 C27 1.384(3)
C26 N2 1.385(2)
C27 C28 1.433(3)
C28 C29 1.374(3)
C28 H28 0.9500
C29 N2 1.371(3)
C29 H29 0.9500
C30 H30A 0.9900
C30 H30B 0.9900
